data_7055711
loop_
_publ_author_name
'Shang, Di'
'Ni, Jue chen'
'Gao, Xin Yu'
'Li, Cheng Ren'
'Lin, Xiao Meng'
'Wang, Zhi Nan'
'Du, Ning'
'Li, Shuang'
'Xing, Yong Heng'

_publ_section_title
;
 The various structures of complexes fabricated with transition metal and
 triazole ligands and inhibiting effect on luminescent xanthine
;
_journal_name_full 'New J. Chem.'
_journal_paper_doi 10.1039/C6NJ01503D
_journal_year 2016
_chemical_formula_sum 'C22 H20 Cu3 N6 O12'
_chemical_formula_weight 751.06
_space_group_crystal_system triclinic
_space_group_IT_number 2
_space_group_name_Hall '-P 1'
_space_group_name_H-M_alt 'P -1'
_symmetry_space_group_name_Hall '-P 1'
_symmetry_space_group_name_H-M 'P -1'
_atom_sites_solution_hydrogens mixed
_audit_creation_method SHELXL-2014/7
_audit_update_record
;
2016-07-07 deposited with the CCDC.
2016-08-03 downloaded from the CCDC.
;
_cell_angle_alpha 97.275(9)
_cell_angle_beta 101.140(9)
_cell_angle_gamma 110.523(9)
_cell_formula_units_Z 1
_cell_length_a 6.539(4)
_cell_length_b 8.752(5)
_cell_length_c 12.350(7)
_cell_measurement_reflns_used 1472
_cell_measurement_temperature 296(2)
_cell_measurement_theta_max 28.68
_cell_measurement_theta_min 3.36
_cell_volume 634.8(6)
_computing_cell_refinement 'Bruker SMART'
_computing_data_collection 'Bruker SMART'
_computing_data_reduction 'Bruker SAINT'
_computing_molecular_graphics 'Bruker SHELXTL'
_computing_publication_material 'Bruker SHELXTL'
_computing_structure_refinement 'SHELXL-2014/7 (Sheldrick, 2014)'
_computing_structure_solution 'Bruker SHELXTL'
_diffrn_ambient_temperature 296(2)
_diffrn_measured_fraction_theta_full 0.991
_diffrn_measured_fraction_theta_max 0.991
_diffrn_measurement_device_type 'CCD area detector'
_diffrn_measurement_method 'phi and omega scans'
_diffrn_radiation_type MoK\a
_diffrn_radiation_wavelength 0.71073
_diffrn_reflns_av_R_equivalents 0.0156
_diffrn_reflns_av_unetI/netI 0.0337
_diffrn_reflns_Laue_measured_fraction_full 0.991
_diffrn_reflns_Laue_measured_fraction_max 0.991
_diffrn_reflns_limit_h_max 7
_diffrn_reflns_limit_h_min -7
_diffrn_reflns_limit_k_max 10
_diffrn_reflns_limit_k_min -9
_diffrn_reflns_limit_l_max 14
_diffrn_reflns_limit_l_min -14
_diffrn_reflns_number 3204
_diffrn_reflns_point_group_measured_fraction_full 0.991
_diffrn_reflns_point_group_measured_fraction_max 0.991
_diffrn_reflns_theta_full 24.993
_diffrn_reflns_theta_max 24.993
_diffrn_reflns_theta_min 1.720
_exptl_absorpt_coefficient_mu 2.570
_exptl_absorpt_correction_T_max 0.6548
_exptl_absorpt_correction_T_min 0.3909
_exptl_absorpt_correction_type multi-scan
_exptl_absorpt_process_details sadabs
_exptl_crystal_colour green
_exptl_crystal_density_diffrn 1.965
_exptl_crystal_density_method 'not measured'
_exptl_crystal_description block
_exptl_crystal_F_000 377
_exptl_crystal_size_max 0.450
_exptl_crystal_size_mid 0.300
_exptl_crystal_size_min 0.180
_refine_diff_density_max 0.356
_refine_diff_density_min -0.281
_refine_diff_density_rms 0.073
_refine_ls_extinction_method none
_refine_ls_goodness_of_fit_ref 1.039
_refine_ls_hydrogen_treatment mixed
_refine_ls_matrix_type full
_refine_ls_number_parameters 209
_refine_ls_number_reflns 2212
_refine_ls_number_restraints 0
_refine_ls_restrained_S_all 1.039
_refine_ls_R_factor_all 0.0394
_refine_ls_R_factor_gt 0.0285
_refine_ls_shift/su_max 0.000
_refine_ls_shift/su_mean 0.000
_refine_ls_structure_factor_coef Fsqd
_refine_ls_weighting_details 'w=1/[\s^2^(Fo^2^)+(0.0282P)^2^+0.4132P] where P=(Fo^2^+2Fc^2^)/3'
_refine_ls_weighting_scheme calc
_refine_ls_wR_factor_gt 0.0617
_refine_ls_wR_factor_ref 0.0643
_reflns_Friedel_coverage 0.000
_reflns_number_gt 1848
_reflns_number_total 2212
_reflns_threshold_expression 'I > 2\s(I)'
_cod_data_source_file c6nj01503d2.cif
_cod_data_source_block complex5
_cod_original_cell_volume 634.7(7)
_cod_database_code 7055711
_shelx_shelxl_version_number 2014/7
_shelx_space_group_comment
; 
The symmetry employed for this shelxl refinement is uniquely defined 
by the following loop, which should always be used as a source of 
symmetry information in preference to the above space-group names. 
They are only intended as comments. 
;
_shelx_estimated_absorpt_t_min 0.391
_shelx_estimated_absorpt_t_max 0.655

loop_
_space_group_symop_operation_xyz
'x, y, z'
'-x, -y, -z'

loop_
_atom_site_label
_atom_site_type_symbol
_atom_site_fract_x
_atom_site_fract_y
_atom_site_fract_z
_atom_site_U_iso_or_equiv
_atom_site_adp_type
_atom_site_occupancy
_atom_site_site_symmetry_order
_atom_site_calc_flag
_atom_site_refinement_flags_posn
_atom_site_refinement_flags_adp
_atom_site_refinement_flags_occupancy
H1WC H 0.063(13) 0.729(10) 0.778(6) 0.15(4) Uiso 1 1 d . . .
H1WA H 0.188(10) 0.880(8) 0.788(5) 0.11(2) Uiso 1 1 d . . .
Cu1 Cu 0.0000 0.5000 1.0000 0.01904(14) Uani 1 2 d S . P
Cu2 Cu 0.51036(6) 0.69854(5) 1.01558(3) 0.01869(12) Uani 1 1 d . . .
C1 C 0.7594(5) 1.0207(4) 0.9869(2) 0.0190(7) Uani 1 1 d . . .
C2 C 0.3510(5) 0.6223(4) 0.2169(2) 0.0167(6) Uani 1 1 d . . .
C3 C 0.4089(5) 0.6505(4) 0.3444(2) 0.0163(6) Uani 1 1 d . . .
C4 C 0.6353(5) 0.7158(4) 0.4052(2) 0.0247(7) Uani 1 1 d . . .
H4 H 0.7481 0.7362 0.3668 0.030 Uiso 1 1 calc R U .
C5 C 0.6932(5) 0.7507(4) 0.5227(2) 0.0249(7) Uani 1 1 d . . .
H5 H 0.8436 0.7906 0.5633 0.030 Uiso 1 1 calc R U .
C6 C 0.5218(5) 0.7247(4) 0.5782(2) 0.0188(7) Uani 1 1 d . . .
C7 C 0.2963(5) 0.6591(4) 0.5195(2) 0.0229(7) Uani 1 1 d . . .
H7 H 0.1839 0.6418 0.5580 0.027 Uiso 1 1 calc R U .
C8 C 0.2402(5) 0.6195(4) 0.4019(3) 0.0219(7) Uani 1 1 d . . .
H8 H 0.0892 0.5722 0.3616 0.026 Uiso 1 1 calc R U .
C9 C 0.7103(5) 0.9272(4) 0.7668(2) 0.0186(6) Uani 1 1 d . . .
C10 C 0.6864(5) 0.9068(4) 0.8735(2) 0.0177(6) Uani 1 1 d . . .
C11 C 0.8481(6) 1.0722(4) 0.7266(3) 0.0315(8) Uani 1 1 d . . .
H11A H 0.8891 1.1726 0.7818 0.047 Uiso 1 1 calc R U .
H11B H 0.7620 1.0796 0.6565 0.047 Uiso 1 1 calc R U .
H11C H 0.9823 1.0582 0.7155 0.047 Uiso 1 1 calc R U .
N1 N 0.5511(4) 0.7450(3) 0.8661(2) 0.0186(6) Uani 1 1 d . . .
N2 N 0.4806(4) 0.6600(3) 0.7604(2) 0.0203(6) Uani 1 1 d . . .
N3 N 0.5796(4) 0.7720(3) 0.70049(19) 0.0180(6) Uani 1 1 d . . .
O1 O 0.2622(4) 0.4823(3) 0.9586(2) 0.0187(5) Uani 1 1 d . . .
H1 H 0.244(5) 0.473(4) 0.907(3) 0.005(10) Uiso 1 1 d . . .
O1W O 0.0949(6) 0.7865(5) 0.7384(2) 0.0491(8) Uani 1 1 d . . .
O2 O 0.7089(4) 0.9405(3) 1.06596(17) 0.0237(5) Uani 1 1 d . . .
O3 O 0.8488(4) 1.1739(3) 0.99931(18) 0.0310(6) Uani 1 1 d . . .
O4 O 0.1467(3) 0.5377(3) 0.16373(16) 0.0226(5) Uani 1 1 d . . .
O5 O 0.5108(4) 0.6919(3) 0.17309(16) 0.0227(5) Uani 1 1 d . . .

loop_
_atom_site_aniso_label
_atom_site_aniso_U_11
_atom_site_aniso_U_22
_atom_site_aniso_U_33
_atom_site_aniso_U_23
_atom_site_aniso_U_13
_atom_site_aniso_U_12
Cu1 0.0145(3) 0.0298(3) 0.0105(3) 0.0015(2) 0.0024(2) 0.0071(2)
Cu2 0.0216(2) 0.0190(2) 0.0094(2) 0.00195(15) 0.00379(15) 0.00107(16)
C1 0.0180(16) 0.0198(17) 0.0161(16) 0.0006(13) 0.0044(13) 0.0047(13)
C2 0.0227(17) 0.0176(16) 0.0093(14) 0.0003(12) 0.0025(13) 0.0088(14)
C3 0.0217(16) 0.0172(16) 0.0101(14) 0.0043(12) 0.0041(12) 0.0073(13)
C4 0.0212(17) 0.038(2) 0.0151(16) 0.0046(14) 0.0070(13) 0.0108(15)
C5 0.0209(17) 0.038(2) 0.0127(15) 0.0012(14) 0.0003(13) 0.0111(16)
C6 0.0285(17) 0.0173(16) 0.0104(15) 0.0035(12) 0.0046(13) 0.0087(14)
C7 0.0236(17) 0.0285(18) 0.0158(16) 0.0073(14) 0.0088(13) 0.0063(14)
C8 0.0191(16) 0.0237(17) 0.0169(16) 0.0033(13) 0.0024(13) 0.0027(14)
C9 0.0218(16) 0.0197(16) 0.0169(15) 0.0046(13) 0.0065(13) 0.0100(14)
C10 0.0194(16) 0.0179(16) 0.0151(15) 0.0041(12) 0.0034(12) 0.0067(13)
C11 0.048(2) 0.0225(19) 0.0267(19) 0.0115(15) 0.0151(17) 0.0117(17)
N1 0.0225(14) 0.0180(14) 0.0128(13) 0.0035(10) 0.0040(11) 0.0052(11)
N2 0.0276(15) 0.0208(14) 0.0095(12) 0.0028(11) 0.0053(11) 0.0057(12)
N3 0.0233(14) 0.0195(14) 0.0101(12) 0.0030(11) 0.0036(11) 0.0073(11)
O1 0.0175(12) 0.0262(13) 0.0083(12) -0.0003(10) 0.0026(10) 0.0053(10)
O1W 0.054(2) 0.065(2) 0.0256(15) -0.0068(16) -0.0041(14) 0.0322(18)
O2 0.0274(12) 0.0226(12) 0.0136(11) 0.0014(9) 0.0060(9) 0.0012(10)
O3 0.0404(15) 0.0197(13) 0.0248(13) 0.0008(10) 0.0093(11) 0.0028(11)
O4 0.0205(12) 0.0308(13) 0.0120(10) 0.0035(9) 0.0036(9) 0.0052(10)
O5 0.0233(12) 0.0288(13) 0.0109(10) 0.0027(9) 0.0050(9) 0.0041(10)

loop_
_atom_type_symbol
_atom_type_description
_atom_type_scat_dispersion_real
_atom_type_scat_dispersion_imag
_atom_type_scat_source
C C 0.0033 0.0016 'International Tables Vol C Tables 4.2.6.8 and 6.1.1.4'
H H 0.0000 0.0000 'International Tables Vol C Tables 4.2.6.8 and 6.1.1.4'
N N 0.0061 0.0033 'International Tables Vol C Tables 4.2.6.8 and 6.1.1.4'
O O 0.0106 0.0060 'International Tables Vol C Tables 4.2.6.8 and 6.1.1.4'
Cu Cu 0.3201 1.2651 'International Tables Vol C Tables 4.2.6.8 and 6.1.1.4'

loop_
_geom_angle_atom_site_label_1
_geom_angle_atom_site_label_2
_geom_angle_atom_site_label_3
_geom_angle
_geom_angle_site_symmetry_1
_geom_angle_site_symmetry_3
O1 Cu1 O1 180.0 2_567 .
O1 Cu1 O4 91.48(10) 2_567 2_566
O1 Cu1 O4 88.52(10) . 2_566
O1 Cu1 O4 88.52(10) 2_567 1_556
O1 Cu1 O4 91.48(10) . 1_556
O4 Cu1 O4 180.0 2_566 1_556
O1 Cu2 O5 93.36(10) . 1_556
O1 Cu2 N1 96.60(10) . .
O5 Cu2 N1 170.00(10) 1_556 .
O1 Cu2 O2 166.78(9) . .
O5 Cu2 O2 88.38(9) 1_556 .
N1 Cu2 O2 81.75(9) . .
O3 C1 O2 125.7(3) . .
O3 C1 C10 121.7(3) . .
O2 C1 C10 112.5(3) . .
O4 C2 O5 125.8(3) . .
O4 C2 C3 117.5(2) . .
O5 C2 C3 116.6(3) . .
C8 C3 C4 119.7(3) . .
C8 C3 C2 120.8(3) . .
C4 C3 C2 119.4(3) . .
C5 C4 C3 120.5(3) . .
C6 C5 C4 118.7(3) . .
C7 C6 C5 121.6(3) . .
C7 C6 N3 118.8(3) . .
C5 C6 N3 119.5(3) . .
C6 C7 C8 119.1(3) . .
C3 C8 C7 120.3(3) . .
N3 C9 C10 103.1(3) . .
N3 C9 C11 125.1(3) . .
C10 C9 C11 131.7(3) . .
N1 C10 C9 108.4(3) . .
N1 C10 C1 116.4(2) . .
C9 C10 C1 135.0(3) . .
N2 N1 C10 111.0(2) . .
N2 N1 Cu2 136.8(2) . .
C10 N1 Cu2 112.19(18) . .
N1 N2 N3 104.7(2) . .
N2 N3 C9 112.7(2) . .
N2 N3 C6 119.6(2) . .
C9 N3 C6 127.3(2) . .
Cu1 O1 Cu2 107.74(11) . .
C1 O2 Cu2 116.42(19) . .
C2 O4 Cu1 128.93(19) . 1_554
C2 O5 Cu2 130.51(19) . 1_554

loop_
_geom_bond_atom_site_label_1
_geom_bond_atom_site_label_2
_geom_bond_distance
_geom_bond_site_symmetry_2
Cu1 O1 1.931(2) 2_567
Cu1 O1 1.931(2) .
Cu1 O4 1.994(2) 2_566
Cu1 O4 1.994(2) 1_556
Cu2 O1 1.944(2) .
Cu2 O5 1.953(2) 1_556
Cu2 N1 1.987(3) .
Cu2 O2 1.996(2) .
C1 O3 1.236(4) .
C1 O2 1.300(4) .
C1 C10 1.496(4) .
C2 O4 1.268(4) .
C2 O5 1.269(3) .
C2 C3 1.514(4) .
C3 C8 1.392(4) .
C3 C4 1.396(4) .
C4 C5 1.392(4) .
C5 C6 1.391(4) .
C6 C7 1.385(4) .
C6 N3 1.451(4) .
C7 C8 1.394(4) .
C9 N3 1.371(4) .
C9 C10 1.382(4) .
C9 C11 1.483(4) .
C10 N1 1.361(4) .
N1 N2 1.323(3) .
N2 N3 1.361(3) .
O4 Cu1 1.994(2) 1_554
O5 Cu2 1.953(2) 1_554
